data_7705574
loop_
_publ_author_name
'Banerjee, Samya'
'Dutta, Sayan'
'Sarkar, Samir Kumar'
'Graw, Nico'
'Herbst-Irmer, Regine'
'Koley, Debasis'
'Stalke, Dietmar'
'Roesky, Herbert W.'

_publ_section_title
;
 Amidinate based indium(III) monohalides and \b-diketiminate stabilized
 In(II)-In(II) bond: synthesis, crystal structure, and computational
 study.
;
_journal_issue 40
_journal_name_full 'Dalton transactions (Cambridge, England : 2003)'
_journal_page_first 14231
_journal_page_last 14236
_journal_paper_doi 10.1039/d0dt03161e
_journal_volume 49
_journal_year 2020
_chemical_formula_moiety 'C30 H46 Br In N4'
_chemical_formula_sum 'C30 H46 Br In N4'
_chemical_formula_weight 657.44
_space_group_crystal_system monoclinic
_space_group_IT_number 14
_space_group_name_Hall '-P 2ybc'
_space_group_name_H-M_alt 'P 1 21/c 1'
_atom_sites_solution_hydrogens geom
_audit_creation_method SHELXL-2018/3
_audit_update_record
;
2020-09-04 deposited with the CCDC.	2020-10-01 downloaded from the CCDC.
;
_cell_angle_alpha 90
_cell_angle_beta 99.56(2)
_cell_angle_gamma 90
_cell_formula_units_Z 4
_cell_length_a 10.025(2)
_cell_length_b 11.767(2)
_cell_length_c 26.548(3)
_cell_measurement_reflns_used 9989
_cell_measurement_temperature 100(2)
_cell_measurement_theta_max 19.3835
_cell_measurement_theta_min 2.194
_cell_volume 3088.2(9)
_computing_cell_refinement 'SAINT V8.38A'
_computing_data_collection 'APEX2 v2012.2'
_computing_data_reduction 'SAINT V8.38A'
_computing_molecular_graphics 'XP Version 5.1'
_computing_publication_material 'XP Version 5.1'
_computing_structure_refinement 'SHELXL-2018/3 (Sheldrick, 2018)'
_computing_structure_solution 'SHELXT 2018/2 (Sheldrick, 2018)'
_diffrn_ambient_temperature 100(2)
_diffrn_measured_fraction_theta_full 0.999
_diffrn_measured_fraction_theta_max 0.998
_diffrn_measurement_device_type 'Bruker Smart APEX II Quazar'
_diffrn_measurement_method 'omega scans'
_diffrn_radiation_type AgK\a
_diffrn_radiation_wavelength 0.56086
_diffrn_reflns_av_R_equivalents 0.0662
_diffrn_reflns_av_unetI/netI 0.0389
_diffrn_reflns_Laue_measured_fraction_full 0.999
_diffrn_reflns_Laue_measured_fraction_max 0.998
_diffrn_reflns_limit_h_max 12
_diffrn_reflns_limit_h_min -12
_diffrn_reflns_limit_k_max 14
_diffrn_reflns_limit_k_min -14
_diffrn_reflns_limit_l_max 33
_diffrn_reflns_limit_l_min -33
_diffrn_reflns_number 58248
_diffrn_reflns_point_group_measured_fraction_full 0.999
_diffrn_reflns_point_group_measured_fraction_max 0.998
_diffrn_reflns_theta_full 19.665
_diffrn_reflns_theta_max 20.545
_diffrn_reflns_theta_min 1.867
_diffrn_source 'INCOATEC Microsource'
_exptl_absorpt_coefficient_mu 1.116
_exptl_absorpt_correction_T_max 0.7445
_exptl_absorpt_correction_T_min 0.7074
_exptl_absorpt_correction_type multi-scan
_exptl_absorpt_process_details SADABS-2016/2
_exptl_crystal_colour colourless
_exptl_crystal_density_diffrn 1.414
_exptl_crystal_description block
_exptl_crystal_F_000 1352
_exptl_crystal_size_max 0.173
_exptl_crystal_size_mid 0.149
_exptl_crystal_size_min 0.094
_refine_diff_density_max 0.393
_refine_diff_density_min -0.355
_refine_diff_density_rms 0.077
_refine_ls_extinction_coef 0.00069(11)
_refine_ls_extinction_expression Fc^*^=kFc[1+0.001xFc^2^\l^3^/sin(2\q)]^-1/4^
_refine_ls_extinction_method 'SHELXL-2018/3 (Sheldrick 2018)'
_refine_ls_goodness_of_fit_ref 1.030
_refine_ls_hydrogen_treatment constr
_refine_ls_matrix_type full
_refine_ls_number_parameters 338
_refine_ls_number_reflns 6337
_refine_ls_number_restraints 0
_refine_ls_restrained_S_all 1.030
_refine_ls_R_factor_all 0.0385
_refine_ls_R_factor_gt 0.0257
_refine_ls_shift/su_max 0.001
_refine_ls_shift/su_mean 0.000
_refine_ls_structure_factor_coef Fsqd
_refine_ls_weighting_details 'w=1/[\s^2^(Fo^2^)+(0.0183P)^2^+0.9468P] where P=(Fo^2^+2Fc^2^)/3'
_refine_ls_weighting_scheme calc
_refine_ls_wR_factor_gt 0.0485
_refine_ls_wR_factor_ref 0.0517
_reflns_Friedel_coverage 0.000
_reflns_number_gt 5173
_reflns_number_total 6337
_reflns_threshold_expression 'I > 2\s(I)'
_cod_data_source_file d0dt03161e2.cif
_cod_data_source_block sad_a
_cod_depositor_comments 'Adding full bibliography for 7705574--7705577.cif.'
_cod_original_sg_symbol_H-M 'P 21/c'
_cod_database_code 7705574
_shelx_shelxl_version_number 2018/3
_shelx_space_group_comment
;
The symmetry employed for this shelxl refinement is uniquely defined
by the following loop, which should always be used as a source of
symmetry information in preference to the above space-group names.
They are only intended as comments.
;
_shelx_estimated_absorpt_t_min 0.830
_shelx_estimated_absorpt_t_max 0.902

loop_
_space_group_symop_operation_xyz
'x, y, z'
'-x, y+1/2, -z+1/2'
'-x, -y, -z'
'x, -y-1/2, z-1/2'

loop_
_atom_site_label
_atom_site_type_symbol
_atom_site_fract_x
_atom_site_fract_y
_atom_site_fract_z
_atom_site_U_iso_or_equiv
_atom_site_adp_type
_atom_site_occupancy
_atom_site_site_symmetry_order
_atom_site_calc_flag
_atom_site_refinement_flags_posn
_atom_site_refinement_flags_adp
_atom_site_refinement_flags_occupancy
_atom_site_disorder_assembly
_atom_site_disorder_group
In1 In 0.82066(2) 0.32372(2) 0.39223(2) 0.01280(5) Uani 1 1 d . . . . .
Br1 Br 1.03087(2) 0.22861(2) 0.44092(2) 0.02177(7) Uani 1 1 d . . . . .
N1 N 0.67386(18) 0.21362(15) 0.42532(7) 0.0139(4) Uani 1 1 d . . . . .
C1 C 0.6174(2) 0.17786(18) 0.37958(9) 0.0140(5) Uani 1 1 d . . . . .
N2 N 0.67792(18) 0.21890(15) 0.34188(7) 0.0141(4) Uani 1 1 d . . . . .
C2 C 0.4963(2) 0.10158(18) 0.37033(8) 0.0143(5) Uani 1 1 d . . . . .
N3 N 0.75480(18) 0.49939(15) 0.39899(7) 0.0132(4) Uani 1 1 d . . . . .
C3 C 0.3677(2) 0.1482(2) 0.36567(9) 0.0195(5) Uani 1 1 d . . . . .
H3 H 0.357468 0.228174 0.368138 0.023 Uiso 1 1 calc R U . . .
N4 N 0.91872(18) 0.46467(15) 0.35423(7) 0.0161(4) Uani 1 1 d . . . . .
C4 C 0.2544(2) 0.0796(2) 0.35748(9) 0.0213(6) Uani 1 1 d . . . . .
H4 H 0.166760 0.112444 0.353948 0.026 Uiso 1 1 calc R U . . .
C5 C 0.2686(2) -0.0371(2) 0.35443(9) 0.0217(6) Uani 1 1 d . . . . .
H5 H 0.190865 -0.084611 0.349009 0.026 Uiso 1 1 calc R U . . .
C6 C 0.3967(2) -0.0844(2) 0.35931(9) 0.0188(5) Uani 1 1 d . . . . .
H6 H 0.406692 -0.164503 0.357330 0.023 Uiso 1 1 calc R U . . .
C7 C 0.5103(2) -0.01540(19) 0.36707(8) 0.0156(5) Uani 1 1 d . . . . .
H7 H 0.597853 -0.048223 0.370160 0.019 Uiso 1 1 calc R U . . .
C8 C 0.6613(2) 0.16460(18) 0.47590(8) 0.0157(5) Uani 1 1 d . . . . .
C9 C 0.7393(2) 0.05238(19) 0.48347(9) 0.0194(5) Uani 1 1 d . . . . .
H9A H 0.741824 0.025724 0.518593 0.029 Uiso 1 1 calc R U . . .
H9B H 0.831790 0.064070 0.477091 0.029 Uiso 1 1 calc R U . . .
H9C H 0.694047 -0.004521 0.459583 0.029 Uiso 1 1 calc R U . . .
C10 C 0.5150(2) 0.14812(19) 0.48426(9) 0.0190(5) Uani 1 1 d . . . . .
H10A H 0.513783 0.133013 0.520479 0.028 Uiso 1 1 calc R U . . .
H10B H 0.474748 0.083705 0.463765 0.028 Uiso 1 1 calc R U . . .
H10C H 0.462848 0.217110 0.473873 0.028 Uiso 1 1 calc R U . . .
C11 C 0.7272(2) 0.25054(19) 0.51550(9) 0.0210(6) Uani 1 1 d . . . . .
H11A H 0.731526 0.218573 0.549824 0.031 Uiso 1 1 calc R U . . .
H11B H 0.673371 0.320481 0.512643 0.031 Uiso 1 1 calc R U . . .
H11C H 0.818850 0.267696 0.509449 0.031 Uiso 1 1 calc R U . . .
C12 C 0.6253(2) 0.22381(19) 0.28639(9) 0.0173(5) Uani 1 1 d . . . . .
C13 C 0.5137(2) 0.3137(2) 0.27486(10) 0.0253(6) Uani 1 1 d . . . . .
H13A H 0.546714 0.386235 0.290252 0.038 Uiso 1 1 calc R U . . .
H13B H 0.434318 0.289281 0.289148 0.038 Uiso 1 1 calc R U . . .
H13C H 0.488820 0.322982 0.237805 0.038 Uiso 1 1 calc R U . . .
C14 C 0.5743(3) 0.1095(2) 0.26355(9) 0.0264(6) Uani 1 1 d . . . . .
H14A H 0.488254 0.090769 0.274467 0.040 Uiso 1 1 calc R U . . .
H14B H 0.641029 0.050321 0.275335 0.040 Uiso 1 1 calc R U . . .
H14C H 0.561033 0.114093 0.226188 0.040 Uiso 1 1 calc R U . . .
C15 C 0.7460(2) 0.2608(2) 0.26214(9) 0.0247(6) Uani 1 1 d . . . . .
H15A H 0.821143 0.207722 0.272026 0.037 Uiso 1 1 calc R U . . .
H15B H 0.774112 0.337392 0.273950 0.037 Uiso 1 1 calc R U . . .
H15C H 0.720391 0.261062 0.224876 0.037 Uiso 1 1 calc R U . . .
C16 C 0.8454(2) 0.54315(18) 0.37304(8) 0.0132(5) Uani 1 1 d . . . . .
C17 C 0.8622(2) 0.66900(19) 0.36745(9) 0.0149(5) Uani 1 1 d . . . . .
C18 C 0.8100(2) 0.7249(2) 0.32235(9) 0.0169(5) Uani 1 1 d . . . . .
H18 H 0.766169 0.682909 0.293762 0.020 Uiso 1 1 calc R U . . .
C19 C 0.8220(2) 0.8422(2) 0.31907(10) 0.0218(6) Uani 1 1 d . . . . .
H19 H 0.786362 0.880236 0.288215 0.026 Uiso 1 1 calc R U . . .
C20 C 0.8857(2) 0.9036(2) 0.36053(10) 0.0252(6) Uani 1 1 d . . . . .
H20 H 0.893746 0.983791 0.358138 0.030 Uiso 1 1 calc R U . . .
C21 C 0.9376(2) 0.8486(2) 0.40539(10) 0.0233(6) Uani 1 1 d . . . . .
H21 H 0.981425 0.890888 0.433894 0.028 Uiso 1 1 calc R U . . .
C22 C 0.9257(2) 0.73148(19) 0.40887(9) 0.0186(5) Uani 1 1 d . . . . .
H22 H 0.961402 0.693839 0.439848 0.022 Uiso 1 1 calc R U . . .
C23 C 0.6475(2) 0.55595(18) 0.42232(9) 0.0156(5) Uani 1 1 d . . . . .
C24 C 0.5297(2) 0.4721(2) 0.41695(10) 0.0228(6) Uani 1 1 d . . . . .
H24A H 0.456490 0.504186 0.432806 0.034 Uiso 1 1 calc R U . . .
H24B H 0.560303 0.400541 0.433933 0.034 Uiso 1 1 calc R U . . .
H24C H 0.496561 0.457736 0.380663 0.034 Uiso 1 1 calc R U . . .
C25 C 0.7012(3) 0.5781(2) 0.47862(9) 0.0241(6) Uani 1 1 d . . . . .
H25A H 0.736874 0.507309 0.495027 0.036 Uiso 1 1 calc R U . . .
H25B H 0.627668 0.606381 0.495374 0.036 Uiso 1 1 calc R U . . .
H25C H 0.773540 0.634975 0.481662 0.036 Uiso 1 1 calc R U . . .
C26 C 0.5913(2) 0.66677(19) 0.39676(10) 0.0219(6) Uani 1 1 d . . . . .
H26A H 0.659838 0.726636 0.403685 0.033 Uiso 1 1 calc R U . . .
H26B H 0.510293 0.689406 0.410446 0.033 Uiso 1 1 calc R U . . .
H26C H 0.567794 0.655074 0.359796 0.033 Uiso 1 1 calc R U . . .
C27 C 1.0395(2) 0.4833(2) 0.32935(9) 0.0206(6) Uani 1 1 d . . . . .
C28 C 1.0983(3) 0.3658(2) 0.32302(11) 0.0332(7) Uani 1 1 d . . . . .
H28A H 1.123351 0.330150 0.356618 0.050 Uiso 1 1 calc R U . . .
H28B H 1.178805 0.372904 0.306727 0.050 Uiso 1 1 calc R U . . .
H28C H 1.030723 0.318776 0.301630 0.050 Uiso 1 1 calc R U . . .
C29 C 1.0019(3) 0.5358(2) 0.27642(10) 0.0301(6) Uani 1 1 d . . . . .
H29A H 0.974113 0.614930 0.279714 0.045 Uiso 1 1 calc R U . . .
H29B H 0.926992 0.492898 0.256752 0.045 Uiso 1 1 calc R U . . .
H29C H 1.080223 0.533267 0.258758 0.045 Uiso 1 1 calc R U . . .
C30 C 1.1473(3) 0.5549(3) 0.36211(12) 0.0455(8) Uani 1 1 d . . . . .
H30A H 1.166677 0.522966 0.396636 0.068 Uiso 1 1 calc R U . . .
H30B H 1.114439 0.633066 0.363797 0.068 Uiso 1 1 calc R U . . .
H30C H 1.230012 0.554856 0.346963 0.068 Uiso 1 1 calc R U . . .

loop_
_atom_site_aniso_label
_atom_site_aniso_U_11
_atom_site_aniso_U_22
_atom_site_aniso_U_33
_atom_site_aniso_U_23
_atom_site_aniso_U_13
_atom_site_aniso_U_12
In1 0.01365(9) 0.01203(9) 0.01291(9) 0.00053(7) 0.00275(6) 0.00134(7)
Br1 0.01660(13) 0.02905(14) 0.01919(13) 0.00504(11) 0.00162(10) 0.00556(10)
N1 0.0155(10) 0.0122(10) 0.0141(10) 0.0010(8) 0.0027(8) -0.0011(8)
C1 0.0150(12) 0.0081(11) 0.0183(13) 0.0028(10) 0.0014(10) 0.0060(9)
N2 0.0169(10) 0.0134(10) 0.0111(10) 0.0008(8) -0.0007(8) 0.0015(8)
C2 0.0174(12) 0.0157(12) 0.0095(12) -0.0007(9) 0.0015(9) 0.0007(10)
N3 0.0138(10) 0.0113(10) 0.0155(10) 0.0004(8) 0.0054(8) 0.0027(8)
C3 0.0215(13) 0.0172(13) 0.0191(13) -0.0020(10) 0.0015(10) 0.0027(10)
N4 0.0174(10) 0.0156(10) 0.0173(11) 0.0028(8) 0.0083(8) 0.0036(8)
C4 0.0148(12) 0.0256(14) 0.0231(14) -0.0033(11) 0.0025(10) 0.0030(11)
C5 0.0182(13) 0.0237(14) 0.0223(14) -0.0022(11) 0.0010(11) -0.0045(11)
C6 0.0266(14) 0.0132(12) 0.0159(13) -0.0009(10) 0.0018(10) -0.0001(10)
C7 0.0181(13) 0.0164(12) 0.0125(12) -0.0003(10) 0.0028(10) 0.0034(10)
C8 0.0199(12) 0.0150(12) 0.0124(12) 0.0018(10) 0.0034(10) -0.0013(10)
C9 0.0238(13) 0.0173(13) 0.0168(13) 0.0040(10) 0.0025(10) 0.0004(10)
C10 0.0233(13) 0.0158(13) 0.0196(13) 0.0012(10) 0.0087(11) -0.0018(10)
C11 0.0246(14) 0.0212(14) 0.0176(13) 0.0016(10) 0.0049(11) -0.0018(11)
C12 0.0243(13) 0.0138(12) 0.0128(12) 0.0008(10) 0.0000(10) 0.0025(10)
C13 0.0280(14) 0.0241(14) 0.0229(14) 0.0040(11) 0.0016(11) 0.0069(11)
C14 0.0429(16) 0.0207(14) 0.0136(13) -0.0028(11) -0.0010(12) -0.0011(12)
C15 0.0312(15) 0.0302(15) 0.0130(13) 0.0009(11) 0.0049(11) 0.0019(12)
C16 0.0114(11) 0.0158(12) 0.0116(12) 0.0020(9) -0.0006(9) 0.0017(9)
C17 0.0093(11) 0.0169(12) 0.0193(13) 0.0027(10) 0.0046(9) 0.0015(9)
C18 0.0142(12) 0.0206(13) 0.0166(13) 0.0024(10) 0.0049(10) 0.0022(10)
C19 0.0196(13) 0.0221(14) 0.0257(15) 0.0093(11) 0.0092(11) 0.0053(11)
C20 0.0208(13) 0.0151(13) 0.0419(17) 0.0045(12) 0.0115(12) -0.0009(11)
C21 0.0181(13) 0.0200(14) 0.0313(15) -0.0069(11) 0.0024(11) -0.0051(10)
C22 0.0146(12) 0.0197(13) 0.0205(14) 0.0010(11) -0.0006(10) -0.0015(10)
C23 0.0168(12) 0.0147(12) 0.0174(13) 0.0000(10) 0.0091(10) 0.0022(10)
C24 0.0179(13) 0.0209(13) 0.0319(16) 0.0019(11) 0.0104(11) 0.0031(11)
C25 0.0327(15) 0.0195(13) 0.0227(14) -0.0003(11) 0.0125(12) 0.0020(11)
C26 0.0189(13) 0.0211(14) 0.0282(15) 0.0043(11) 0.0109(11) 0.0073(11)
C27 0.0172(13) 0.0248(14) 0.0225(14) -0.0004(11) 0.0111(11) 0.0024(11)
C28 0.0327(16) 0.0332(16) 0.0402(18) 0.0123(13) 0.0255(13) 0.0166(13)
C29 0.0343(16) 0.0305(15) 0.0316(16) 0.0110(13) 0.0228(13) 0.0090(12)
C30 0.0183(15) 0.069(2) 0.051(2) -0.0211(17) 0.0130(14) -0.0060(14)

loop_
_atom_type_symbol
_atom_type_description
_atom_type_scat_dispersion_real
_atom_type_scat_dispersion_imag
_atom_type_scat_source
C C 0.0015 0.0009 'International Tables Vol C Tables 4.2.6.8 and 6.1.1.4'
H H 0.0000 0.0000 'International Tables Vol C Tables 4.2.6.8 and 6.1.1.4'
N N 0.0030 0.0019 'International Tables Vol C Tables 4.2.6.8 and 6.1.1.4'
Br Br 0.1811 1.6452 'International Tables Vol C Tables 4.2.6.8 and 6.1.1.4'
In In -1.2843 0.8542 'International Tables Vol C Tables 4.2.6.8 and 6.1.1.4'

loop_
_geom_angle_atom_site_label_1
_geom_angle_atom_site_label_2
_geom_angle_atom_site_label_3
_geom_angle
_geom_angle_site_symmetry_1
_geom_angle_site_symmetry_3
_geom_angle_publ_flag
N2 In1 N3 114.22(7) . . ?
N2 In1 N1 60.38(7) . . ?
N3 In1 N1 106.67(7) . . ?
N2 In1 N4 115.77(7) . . ?
N3 In1 N4 60.02(7) . . ?
N1 In1 N4 164.53(6) . . ?
N2 In1 Br1 117.94(5) . . ?
N3 In1 Br1 127.65(5) . . ?
N1 In1 Br1 95.10(5) . . ?
N4 In1 Br1 99.53(5) . . ?
N2 In1 C1 30.45(7) . . ?
N3 In1 C1 112.80(7) . . ?
N1 In1 C1 29.96(7) . . ?
N4 In1 C1 143.77(7) . . ?
Br1 In1 C1 109.59(5) . . ?
N2 In1 C16 120.52(7) . . ?
N3 In1 C16 30.03(7) . . ?
N1 In1 C16 136.48(7) . . ?
N4 In1 C16 30.04(6) . . ?
Br1 In1 C16 115.49(5) . . ?
C1 In1 C16 134.66(6) . . ?
C1 N1 C8 128.30(18) . . ?
C1 N1 In1 91.87(14) . . ?
C8 N1 In1 137.44(14) . . ?
N1 C1 N2 113.14(19) . . ?
N1 C1 C2 123.6(2) . . ?
N2 C1 C2 123.2(2) . . ?
N1 C1 In1 58.16(11) . . ?
N2 C1 In1 55.05(11) . . ?
C2 C1 In1 175.97(15) . . ?
C1 N2 C12 128.66(19) . . ?
C1 N2 In1 94.50(14) . . ?
C12 N2 In1 132.78(14) . . ?
C7 C2 C3 119.2(2) . . ?
C7 C2 C1 121.16(19) . . ?
C3 C2 C1 119.59(19) . . ?
C16 N3 C23 130.26(18) . . ?
C16 N3 In1 94.69(13) . . ?
C23 N3 In1 135.04(14) . . ?
C4 C3 C2 120.7(2) . . ?
C16 N4 C27 127.29(19) . . ?
C16 N4 In1 91.93(13) . . ?
C27 N4 In1 139.07(14) . . ?
C3 C4 C5 119.9(2) . . ?
C4 C5 C6 119.7(2) . . ?
C5 C6 C7 120.3(2) . . ?
C6 C7 C2 120.1(2) . . ?
N1 C8 C11 105.86(17) . . ?
N1 C8 C9 109.62(18) . . ?
C11 C8 C9 109.15(19) . . ?
N1 C8 C10 114.00(18) . . ?
C11 C8 C10 107.38(19) . . ?
C9 C8 C10 110.61(18) . . ?
N2 C12 C15 104.73(18) . . ?
N2 C12 C14 113.62(18) . . ?
C15 C12 C14 108.7(2) . . ?
N2 C12 C13 110.68(19) . . ?
C15 C12 C13 108.82(19) . . ?
C14 C12 C13 110.1(2) . . ?
N4 C16 N3 113.16(19) . . ?
N4 C16 C17 124.8(2) . . ?
N3 C16 C17 122.01(19) . . ?
N4 C16 In1 58.02(11) . . ?
N3 C16 In1 55.27(11) . . ?
C17 C16 In1 174.68(16) . . ?
C22 C17 C18 119.3(2) . . ?
C22 C17 C16 119.3(2) . . ?
C18 C17 C16 121.3(2) . . ?
C19 C18 C17 120.0(2) . . ?
C20 C19 C18 120.2(2) . . ?
C21 C20 C19 120.0(2) . . ?
C20 C21 C22 119.9(2) . . ?
C17 C22 C21 120.5(2) . . ?
N3 C23 C25 108.88(18) . . ?
N3 C23 C24 105.91(18) . . ?
C25 C23 C24 110.10(19) . . ?
N3 C23 C26 115.79(18) . . ?
C25 C23 C26 109.41(19) . . ?
C24 C23 C26 106.62(19) . . ?
N4 C27 C28 105.87(19) . . ?
N4 C27 C30 112.3(2) . . ?
C28 C27 C30 108.3(2) . . ?
N4 C27 C29 111.93(19) . . ?
C28 C27 C29 107.9(2) . . ?
C30 C27 C29 110.2(2) . . ?

loop_
_geom_bond_atom_site_label_1
_geom_bond_atom_site_label_2
_geom_bond_distance
_geom_bond_site_symmetry_2
_geom_bond_publ_flag
In1 N2 2.1727(18) . ?
In1 N3 2.1864(18) . ?
In1 N1 2.2462(18) . ?
In1 N4 2.2503(19) . ?
In1 Br1 2.5415(6) . ?
In1 C1 2.643(2) . ?
In1 C16 2.651(2) . ?
N1 C1 1.321(3) . ?
N1 C8 1.486(3) . ?
C1 N2 1.343(3) . ?
C1 C2 1.497(3) . ?
N2 C12 1.481(3) . ?
C2 C7 1.388(3) . ?
C2 C3 1.388(3) . ?
N3 C16 1.331(3) . ?
N3 C23 1.485(3) . ?
C3 C4 1.381(3) . ?
N4 C16 1.328(3) . ?
N4 C27 1.489(3) . ?
C4 C5 1.385(3) . ?
C5 C6 1.386(3) . ?
C6 C7 1.386(3) . ?
C8 C11 1.528(3) . ?
C8 C9 1.530(3) . ?
C8 C10 1.532(3) . ?
C12 C15 1.526(3) . ?
C12 C14 1.528(3) . ?
C12 C13 1.533(3) . ?
C16 C17 1.501(3) . ?
C17 C22 1.387(3) . ?
C17 C18 1.390(3) . ?
C18 C19 1.389(3) . ?
C19 C20 1.381(3) . ?
C20 C21 1.379(3) . ?
C21 C22 1.388(3) . ?
C23 C25 1.525(3) . ?
C23 C24 1.528(3) . ?
C23 C26 1.534(3) . ?
C27 C28 1.523(3) . ?
C27 C30 1.524(4) . ?
C27 C29 1.524(3) . ?

loop_
_geom_torsion_atom_site_label_1
_geom_torsion_atom_site_label_2
_geom_torsion_atom_site_label_3
_geom_torsion_atom_site_label_4
_geom_torsion
_geom_torsion_site_symmetry_1
_geom_torsion_site_symmetry_2
_geom_torsion_site_symmetry_3
_geom_torsion_site_symmetry_4
_geom_torsion_publ_flag
C8 N1 C1 N2 -161.9(2) . . . . ?
In1 N1 C1 N2 2.92(18) . . . . ?
C8 N1 C1 C2 19.5(3) . . . . ?
In1 N1 C1 C2 -175.70(18) . . . . ?
C8 N1 C1 In1 -164.8(2) . . . . ?
N1 C1 N2 C12 -162.3(2) . . . . ?
C2 C1 N2 C12 16.3(3) . . . . ?
In1 C1 N2 C12 -159.3(2) . . . . ?
N1 C1 N2 In1 -3.03(19) . . . . ?
C2 C1 N2 In1 175.60(17) . . . . ?
N1 C1 C2 C7 -94.4(3) . . . . ?
N2 C1 C2 C7 87.1(3) . . . . ?
N1 C1 C2 C3 84.6(3) . . . . ?
N2 C1 C2 C3 -93.8(3) . . . . ?
C7 C2 C3 C4 -0.5(4) . . . . ?
C1 C2 C3 C4 -179.6(2) . . . . ?
C2 C3 C4 C5 0.7(4) . . . . ?
C3 C4 C5 C6 -0.4(4) . . . . ?
C4 C5 C6 C7 -0.2(4) . . . . ?
C5 C6 C7 C2 0.4(3) . . . . ?
C3 C2 C7 C6 -0.1(3) . . . . ?
C1 C2 C7 C6 179.0(2) . . . . ?
C1 N1 C8 C11 -170.6(2) . . . . ?
In1 N1 C8 C11 32.2(3) . . . . ?
C1 N1 C8 C9 71.8(3) . . . . ?
In1 N1 C8 C9 -85.4(2) . . . . ?
C1 N1 C8 C10 -52.8(3) . . . . ?
In1 N1 C8 C10 150.05(16) . . . . ?
C1 N2 C12 C15 -171.1(2) . . . . ?
In1 N2 C12 C15 37.6(3) . . . . ?
C1 N2 C12 C14 -52.7(3) . . . . ?
In1 N2 C12 C14 156.00(17) . . . . ?
C1 N2 C12 C13 71.8(3) . . . . ?
In1 N2 C12 C13 -79.6(2) . . . . ?
C27 N4 C16 N3 -171.5(2) . . . . ?
In1 N4 C16 N3 -4.07(19) . . . . ?
C27 N4 C16 C17 7.2(4) . . . . ?
In1 N4 C16 C17 174.61(19) . . . . ?
C27 N4 C16 In1 -167.4(2) . . . . ?
C23 N3 C16 N4 -174.7(2) . . . . ?
In1 N3 C16 N4 4.20(19) . . . . ?
C23 N3 C16 C17 6.6(3) . . . . ?
In1 N3 C16 C17 -174.52(18) . . . . ?
C23 N3 C16 In1 -178.9(3) . . . . ?
N4 C16 C17 C22 -104.4(3) . . . . ?
N3 C16 C17 C22 74.2(3) . . . . ?
N4 C16 C17 C18 78.5(3) . . . . ?
N3 C16 C17 C18 -102.9(3) . . . . ?
C22 C17 C18 C19 0.1(3) . . . . ?
C16 C17 C18 C19 177.2(2) . . . . ?
C17 C18 C19 C20 0.0(3) . . . . ?
C18 C19 C20 C21 0.0(4) . . . . ?
C19 C20 C21 C22 0.0(4) . . . . ?
C18 C17 C22 C21 -0.2(3) . . . . ?
C16 C17 C22 C21 -177.3(2) . . . . ?
C20 C21 C22 C17 0.1(4) . . . . ?
C16 N3 C23 C25 -95.7(3) . . . . ?
In1 N3 C23 C25 85.8(2) . . . . ?
C16 N3 C23 C24 145.9(2) . . . . ?
In1 N3 C23 C24 -32.6(3) . . . . ?
C16 N3 C23 C26 28.0(3) . . . . ?
In1 N3 C23 C26 -150.47(17) . . . . ?
C16 N4 C27 C28 170.8(2) . . . . ?
In1 N4 C27 C28 10.2(3) . . . . ?
C16 N4 C27 C30 52.7(3) . . . . ?
In1 N4 C27 C30 -107.8(2) . . . . ?
C16 N4 C27 C29 -71.9(3) . . . . ?
In1 N4 C27 C29 127.5(2) . . . . ?
